data_7001026
loop_
_publ_author_name
'Shuvaev, Konstantin V.'
'Abedin, Tareque S. M.'
'McClary, Corey A.'
'Dawe, Louise N.'
'Collins, Julie L.'
'Thompson, Laurence K.'

_publ_section_title
;
 Ligand directed self-assembly vs. metal ion coordination
 algorithm---when does the ligand or the metal take control?
;
_journal_issue 16
_journal_name_full 'Dalton Transactions'
_journal_page_first 2926
_journal_page_last 2939
_journal_paper_doi 10.1039/b818939k
_journal_year 2009
_chemical_formula_moiety '[(C11 H7 O3 N7)2 Cu3 (H2 O)] (B F4)2 (H2 O)4'
_chemical_formula_sum 'C22 H24 B2 Cu3 F8 N14 O11'
_chemical_formula_weight 1024.76
_chemical_name_systematic
;
?
;
_space_group_IT_number 15
_symmetry_cell_setting monoclinic
_symmetry_Int_Tables_number 15
_symmetry_space_group_name_Hall '-C 2yc'
_symmetry_space_group_name_H-M 'C 1 2/c 1'
_atom_sites_solution_hydrogens geom
_atom_sites_solution_primary direct
_atom_sites_solution_secondary difmap
_audit_creation_method SHELXL-97
_cell_angle_alpha 90.00
_cell_angle_beta 112.728(2)
_cell_angle_gamma 90.00
_cell_formula_units_Z 4
_cell_length_a 23.874(3)
_cell_length_b 9.4261(9)
_cell_length_c 17.801(2)
_cell_measurement_reflns_used 7374
_cell_measurement_temperature 138(2)
_cell_measurement_theta_max 30.6232
_cell_measurement_theta_min 2.4851
_cell_volume 3694.9(7)
_computing_cell_refinement 'CrystalClear (Rigaku/MSC Inc., 2005)'
_computing_data_collection 'CrystalClear (Rigaku/MSC Inc., 2005)'
_computing_data_reduction 'CrystalClear (Rigaku/MSC Inc., 2005)'
_computing_molecular_graphics 'CrystalStructure3.7.0(Rigaku/MSC Inc.,2005)'
_computing_publication_material 'CrystalStructure3.7.0(Rigaku/MSC Inc.,2005)'
_computing_structure_refinement 'SHELXL-97 (Sheldrick, 1997)'
_computing_structure_solution 'SHELXS-97 (Sheldrick, 1990)'
_diffrn_ambient_temperature 138(2)
_diffrn_detector_area_resol_mean 14.63
_diffrn_measured_fraction_theta_full 0.995
_diffrn_measured_fraction_theta_max 0.995
_diffrn_measurement_device_type 'Rigaku Saturn'
_diffrn_measurement_method \w
_diffrn_radiation_monochromator graphite
_diffrn_radiation_source 'fine-focus sealed tube'
_diffrn_radiation_type MoK\a
_diffrn_radiation_wavelength 0.71070
_diffrn_reflns_av_R_equivalents 0.0231
_diffrn_reflns_av_sigmaI/netI 0.0213
_diffrn_reflns_limit_h_max 30
_diffrn_reflns_limit_h_min -30
_diffrn_reflns_limit_k_max 12
_diffrn_reflns_limit_k_min -12
_diffrn_reflns_limit_l_max 22
_diffrn_reflns_limit_l_min -22
_diffrn_reflns_number 18683
_diffrn_reflns_theta_full 27.50
_diffrn_reflns_theta_max 27.50
_diffrn_reflns_theta_min 2.82
_exptl_absorpt_coefficient_mu 1.826
_exptl_absorpt_correction_T_max 0.6688
_exptl_absorpt_correction_T_min 0.3127
_exptl_absorpt_correction_type numerical
_exptl_absorpt_process_details '(T. Higashi, 2000)'
_exptl_crystal_colour 'Dark Green'
_exptl_crystal_density_diffrn 1.842
_exptl_crystal_density_method 'not measured'
_exptl_crystal_description Prism
_exptl_crystal_F_000 2044
_exptl_crystal_size_max 0.64
_exptl_crystal_size_mid 0.51
_exptl_crystal_size_min 0.34
_refine_diff_density_max 2.137
_refine_diff_density_min -1.149
_refine_diff_density_rms 0.176
_refine_ls_extinction_method none
_refine_ls_goodness_of_fit_ref 1.063
_refine_ls_hydrogen_treatment constr
_refine_ls_matrix_type full
_refine_ls_number_parameters 281
_refine_ls_number_reflns 4224
_refine_ls_number_restraints 10
_refine_ls_restrained_S_all 1.086
_refine_ls_R_factor_all 0.0656
_refine_ls_R_factor_gt 0.0649
_refine_ls_shift/su_max 0.004
_refine_ls_shift/su_mean 0.000
_refine_ls_structure_factor_coef Fsqd
_refine_ls_weighting_details 'calc w=1/[\s^2^(Fo^2^)+(0.1322P)^2^+21.8533P] where P=(Fo^2^+2Fc^2^)/3'
_refine_ls_weighting_scheme calc
_refine_ls_wR_factor_gt 0.1949
_refine_ls_wR_factor_ref 0.1959
_reflns_number_gt 4120
_reflns_number_total 4224
_reflns_threshold_expression >2sigma(I)
_cod_data_source_file b818939k.txt
_cod_data_source_block Compound4
_cod_depositor_comments
;
The following automatic conversions were performed:
'_exptl_absorpt_correction_type' value 'Numerical' changed to 'numerical'
according to '/home/saulius/struct/CIF-dictionaries/cif_core.dic'
dictionary named 'cif_core.dic' version 2.4.1 from 2010-06-29.

Automatic conversion script
Id: cif_fix_enum 1527 2010-12-29 10:47:43Z saulius 
;
_cod_original_cell_volume 3695.0(7)
_cod_original_sg_symbol_H-M 'C 2/c'
_cod_database_code 7001026

loop_
_symmetry_equiv_pos_as_xyz
'x, y, z'
'-x, y, -z+1/2'
'x+1/2, y+1/2, z'
'-x+1/2, y+1/2, -z+1/2'
'-x, -y, -z'
'x, -y, z-1/2'
'-x+1/2, -y+1/2, -z'
'x+1/2, -y+1/2, z-1/2'

loop_
_atom_site_label
_atom_site_type_symbol
_atom_site_fract_x
_atom_site_fract_y
_atom_site_fract_z
_atom_site_U_iso_or_equiv
_atom_site_adp_type
_atom_site_occupancy
_atom_site_symmetry_multiplicity
_atom_site_calc_flag
_atom_site_refinement_flags
_atom_site_disorder_assembly
_atom_site_disorder_group
Cu1 Cu 1.132832(19) 0.47061(5) 0.17725(3) 0.01885(19) Uani 1 1 d . . .
Cu2 Cu 1.0000 0.51814(7) 0.2500 0.0172(2) Uani 1 2 d S . .
F1 F 1.0948(3) 0.8619(5) 0.1662(4) 0.140(3) Uani 1 1 d D . .
F2 F 1.1737(3) 0.9924(7) 0.1656(5) 0.133(3) Uani 1 1 d D . .
F3 F 1.1321(9) 1.0267(19) 0.2554(9) 0.356(14) Uani 1 1 d D . .
F4 F 1.0860(5) 1.0924(11) 0.1356(10) 0.252(7) Uani 1 1 d D . .
O1 O 1.13586(12) 0.4138(3) 0.07409(16) 0.0239(6) Uani 1 1 d . . .
O2 O 1.08464(13) 0.2938(3) -0.04013(17) 0.0280(6) Uani 1 1 d . . .
O3 O 0.83892(11) 0.4015(3) 0.07614(16) 0.0229(5) Uani 1 1 d . . .
O4 O 1.0000 0.7415(6) 0.2500 0.068(2) Uani 1 2 d S . .
O5 O 1.0364(10) 0.1575(16) 0.2719(13) 0.067(5) Uani 0.25 1 d P . .
O6 O 0.73400(17) 0.4583(4) 0.4628(2) 0.0426(8) Uani 1 1 d . . .
O7 O 0.6389(8) 0.5304(18) 0.4964(11) 0.111(5) Uiso 0.50 1 d P . .
O8 O 0.5406(12) 0.460(3) 0.3566(17) 0.086(7) Uiso 0.25 1 d P . .
N1 N 1.04451(13) 0.4099(3) 0.11918(18) 0.0172(6) Uani 1 1 d . . .
N2 N 0.99816(14) 0.4319(3) 0.14197(18) 0.0170(6) Uani 1 1 d . . .
N3 N 0.91318(13) 0.5004(4) 0.19110(19) 0.0186(6) Uani 1 1 d . . .
N4 N 0.87035(14) 0.5440(3) 0.22277(19) 0.0184(6) Uani 1 1 d . . .
N5 N 0.83210(14) 0.7172(4) 0.12111(19) 0.0228(6) Uani 1 1 d . . .
H3 H 0.8570 0.6931 0.0975 0.027 Uiso 1 1 calc R . .
H4 H 0.8060 0.7867 0.1009 0.027 Uiso 1 1 calc R . .
N6 N 0.70854(14) 0.8172(3) 0.23562(19) 0.0216(6) Uani 1 1 d . . .
N7 N 0.80444(14) 0.6287(3) 0.30013(19) 0.0203(6) Uani 1 1 d . . .
C1 C 1.09000(16) 0.3472(4) 0.0251(2) 0.0210(7) Uani 1 1 d . . .
C2 C 1.03555(16) 0.3448(4) 0.0492(2) 0.0194(7) Uani 1 1 d . . .
C3 C 0.97959(17) 0.2883(4) -0.0005(2) 0.0223(7) Uani 1 1 d . . .
H1 H 0.9746 0.2368 -0.0485 0.027 Uiso 1 1 calc R . .
C4 C 0.93144(16) 0.3107(4) 0.0233(2) 0.0221(7) Uani 1 1 d . . .
H2 H 0.8921 0.2748 -0.0078 0.027 Uiso 1 1 calc R . .
C5 C 0.94283(15) 0.3874(4) 0.0942(2) 0.0182(7) Uani 1 1 d . . .
C6 C 0.89195(15) 0.4300(4) 0.1205(2) 0.0181(7) Uani 1 1 d . . .
C7 C 0.83387(15) 0.6491(4) 0.1866(2) 0.0196(7) Uani 1 1 d . . .
C8 C 0.79208(16) 0.6903(4) 0.2273(2) 0.0197(7) Uani 1 1 d . . .
C9 C 0.74406(16) 0.7833(4) 0.1947(2) 0.0212(7) Uani 1 1 d . . .
H5 H 0.7358 0.8241 0.1427 0.025 Uiso 1 1 calc R . .
C10 C 0.72250(17) 0.7600(4) 0.3087(2) 0.0241(7) Uani 1 1 d . . .
H6 H 0.6995 0.7856 0.3398 0.029 Uiso 1 1 calc R . .
C11 C 0.77017(17) 0.6629(4) 0.3413(2) 0.0237(7) Uani 1 1 d . . .
H7 H 0.7781 0.6212 0.3930 0.028 Uiso 1 1 calc R . .
B1 B 1.1180(5) 0.9900(9) 0.1712(9) 0.133(8) Uani 1 1 d D . .

loop_
_atom_site_aniso_label
_atom_site_aniso_U_11
_atom_site_aniso_U_22
_atom_site_aniso_U_33
_atom_site_aniso_U_23
_atom_site_aniso_U_13
_atom_site_aniso_U_12
Cu1 0.0135(3) 0.0280(3) 0.0190(3) -0.00134(15) 0.0106(2) -0.00153(15)
Cu2 0.0118(3) 0.0258(4) 0.0174(3) 0.000 0.0091(3) 0.000
F1 0.132(5) 0.056(3) 0.130(5) 0.001(3) -0.062(4) -0.006(3)
F2 0.085(4) 0.086(4) 0.177(8) -0.005(4) -0.005(4) 0.006(3)
F3 0.50(3) 0.39(2) 0.235(15) -0.198(16) 0.202(18) -0.35(2)
F4 0.201(10) 0.140(8) 0.404(19) 0.176(11) 0.103(11) 0.100(8)
O1 0.0157(12) 0.0370(15) 0.0230(13) -0.0021(11) 0.0120(10) 0.0003(11)
O2 0.0265(14) 0.0391(16) 0.0259(14) -0.0078(12) 0.0182(11) -0.0032(12)
O3 0.0155(11) 0.0312(14) 0.0246(13) -0.0022(11) 0.0105(10) -0.0022(10)
O4 0.054(3) 0.023(2) 0.096(5) 0.000 -0.005(3) 0.000
O5 0.101(14) 0.021(6) 0.095(15) -0.008(8) 0.057(13) -0.006(8)
O6 0.0394(19) 0.044(2) 0.0395(19) -0.0057(15) 0.0099(15) -0.0101(15)
N1 0.0135(13) 0.0216(14) 0.0206(13) 0.0001(11) 0.0112(11) 0.0012(11)
N2 0.0149(13) 0.0218(14) 0.0188(14) -0.0003(11) 0.0115(11) 0.0000(11)
N3 0.0119(13) 0.0290(14) 0.0191(14) -0.0011(12) 0.0108(11) 0.0015(11)
N4 0.0144(13) 0.0271(15) 0.0190(14) -0.0007(11) 0.0122(12) 0.0023(11)
N5 0.0219(15) 0.0284(16) 0.0237(15) 0.0038(12) 0.0151(12) 0.0074(12)
N6 0.0196(14) 0.0243(15) 0.0261(15) -0.0014(12) 0.0145(12) 0.0026(12)
N7 0.0187(14) 0.0224(14) 0.0248(15) 0.0001(12) 0.0138(12) 0.0019(11)
C1 0.0187(16) 0.0270(17) 0.0220(16) 0.0025(14) 0.0131(13) 0.0047(14)
C2 0.0191(16) 0.0225(16) 0.0207(16) 0.0016(13) 0.0124(13) 0.0027(13)
C3 0.0215(17) 0.0262(17) 0.0235(17) -0.0042(14) 0.0134(14) 0.0005(14)
C4 0.0163(16) 0.0266(18) 0.0254(17) -0.0017(15) 0.0102(13) -0.0020(13)
C5 0.0162(15) 0.0217(16) 0.0208(16) 0.0016(13) 0.0117(13) 0.0019(12)
C6 0.0146(15) 0.0229(16) 0.0207(16) 0.0008(13) 0.0111(13) 0.0005(13)
C7 0.0149(15) 0.0261(17) 0.0205(16) -0.0016(13) 0.0099(13) -0.0010(13)
C8 0.0164(15) 0.0235(16) 0.0232(16) -0.0024(13) 0.0122(13) -0.0007(13)
C9 0.0166(15) 0.0278(17) 0.0227(16) 0.0000(14) 0.0114(13) 0.0020(14)
C10 0.0237(17) 0.0264(18) 0.0300(19) 0.0008(15) 0.0189(15) 0.0051(15)
C11 0.0241(18) 0.0288(18) 0.0251(17) 0.0033(15) 0.0172(15) 0.0048(15)
B1 0.070(7) 0.036(4) 0.224(19) -0.014(7) -0.018(9) -0.008(4)

loop_
_atom_type_symbol
_atom_type_description
_atom_type_scat_dispersion_real
_atom_type_scat_dispersion_imag
_atom_type_scat_source
C C 0.0033 0.0016 'International Tables Vol C Tables 4.2.6.8 and 6.1.1.4'
H H 0.0000 0.0000 'International Tables Vol C Tables 4.2.6.8 and 6.1.1.4'
Cu Cu 0.3201 1.2651 'International Tables Vol C Tables 4.2.6.8 and 6.1.1.4'
F F 0.0171 0.0103 'International Tables Vol C Tables 4.2.6.8 and 6.1.1.4'
N N 0.0061 0.0033 'International Tables Vol C Tables 4.2.6.8 and 6.1.1.4'
O O 0.0106 0.0060 'International Tables Vol C Tables 4.2.6.8 and 6.1.1.4'
B B 0.0013 0.0007 'International Tables Vol C Tables 4.2.6.8 and 6.1.1.4'

loop_
_geom_angle_atom_site_label_1
_geom_angle_atom_site_label_2
_geom_angle_atom_site_label_3
_geom_angle
_geom_angle_site_symmetry_1
_geom_angle_site_symmetry_3
_geom_angle_publ_flag
N4 Cu1 O1 175.09(13) 2_755 . ?
N4 Cu1 N1 99.56(12) 2_755 . ?
O1 Cu1 N1 81.49(11) . . ?
N4 Cu1 N7 81.03(13) 2_755 2_755 ?
O1 Cu1 N7 95.48(12) . 2_755 ?
N1 Cu1 N7 147.33(12) . 2_755 ?
N4 Cu1 N6 96.66(13) 2_755 3_545 ?
O1 Cu1 N6 86.69(12) . 3_545 ?
N1 Cu1 N6 123.14(12) . 3_545 ?
N7 Cu1 N6 88.90(12) 2_755 3_545 ?
N3 Cu2 N3 170.1(2) 2_755 . ?
N3 Cu2 N2 95.92(13) 2_755 . ?
N3 Cu2 N2 80.16(12) . . ?
N3 Cu2 N2 80.16(12) 2_755 2_755 ?
N3 Cu2 N2 95.92(13) . 2_755 ?
N2 Cu2 N2 133.82(18) . 2_755 ?
N3 Cu2 O4 94.96(10) 2_755 . ?
N3 Cu2 O4 94.96(10) . . ?
N2 Cu2 O4 113.09(9) . . ?
N2 Cu2 O4 113.09(9) 2_755 . ?
C1 O1 Cu1 116.6(2) . . ?
C2 N1 N2 120.3(3) . . ?
C2 N1 Cu1 111.4(2) . . ?
N2 N1 Cu1 128.2(2) . . ?
C5 N2 N1 119.4(3) . . ?
C5 N2 Cu2 112.1(2) . . ?
N1 N2 Cu2 128.4(2) . . ?
C6 N3 N4 116.9(3) . . ?
C6 N3 Cu2 119.4(2) . . ?
N4 N3 Cu2 123.4(2) . . ?
C7 N4 N3 118.2(3) . . ?
C7 N4 Cu1 117.8(2) . 2_755 ?
N3 N4 Cu1 123.8(2) . 2_755 ?
C7 N5 H3 120.0 . . ?
C7 N5 H4 120.0 . . ?
H3 N5 H4 120.0 . . ?
C10 N6 C9 117.4(3) . . ?
C10 N6 Cu1 124.8(2) . 3_455 ?
C9 N6 Cu1 117.7(2) . 3_455 ?
C11 N7 C8 118.3(3) . . ?
C11 N7 Cu1 128.9(3) . 2_755 ?
C8 N7 Cu1 112.1(2) . 2_755 ?
O2 C1 O1 126.8(3) . . ?
O2 C1 C2 118.3(3) . . ?
O1 C1 C2 114.7(3) . . ?
N1 C2 C3 122.6(3) . . ?
N1 C2 C1 114.3(3) . . ?
C3 C2 C1 122.9(3) . . ?
C4 C3 C2 117.0(3) . . ?
C4 C3 H1 121.5 . . ?
C2 C3 H1 121.5 . . ?
C3 C4 C5 117.6(3) . . ?
C3 C4 H2 121.2 . . ?
C5 C4 H2 121.2 . . ?
N2 C5 C4 122.8(3) . . ?
N2 C5 C6 115.8(3) . . ?
C4 C5 C6 121.4(3) . . ?
O3 C6 N3 129.3(3) . . ?
O3 C6 C5 119.3(3) . . ?
N3 C6 C5 111.4(3) . . ?
N4 C7 N5 126.2(3) . . ?
N4 C7 C8 113.5(3) . . ?
N5 C7 C8 120.3(3) . . ?
N7 C8 C9 121.1(3) . . ?
N7 C8 C7 114.6(3) . . ?
C9 C8 C7 124.2(3) . . ?
N6 C9 C8 121.0(3) . . ?
N6 C9 H5 119.5 . . ?
C8 C9 H5 119.5 . . ?
N6 C10 C11 122.0(3) . . ?
N6 C10 H6 119.0 . . ?
C11 C10 H6 119.0 . . ?
N7 C11 C10 120.2(3) . . ?
N7 C11 H7 119.9 . . ?
C10 C11 H7 119.9 . . ?
F4 B1 F1 121.2(10) . . ?
F4 B1 F2 111.9(11) . . ?
F1 B1 F2 113.9(9) . . ?
F4 B1 F3 101.2(14) . . ?
F1 B1 F3 102.2(11) . . ?
F2 B1 F3 103.1(11) . . ?

loop_
_geom_bond_atom_site_label_1
_geom_bond_atom_site_label_2
_geom_bond_distance
_geom_bond_site_symmetry_2
_geom_bond_publ_flag
Cu1 N4 1.938(3) 2_755 ?
Cu1 O1 1.941(3) . ?
Cu1 N1 2.039(3) . ?
Cu1 N7 2.040(3) 2_755 ?
Cu1 N6 2.233(3) 3_545 ?
Cu2 N3 1.935(3) 2_755 ?
Cu2 N3 1.935(3) . ?
Cu2 N2 2.073(3) . ?
Cu2 N2 2.073(3) 2_755 ?
Cu2 O4 2.106(5) . ?
F1 B1 1.318(10) . ?
F2 B1 1.370(13) . ?
F3 B1 1.446(15) . ?
F4 B1 1.242(11) . ?
O1 C1 1.271(5) . ?
O2 C1 1.226(5) . ?
O3 C6 1.236(4) . ?
O5 O5 1.61(4) 2_755 ?
N1 C2 1.330(5) . ?
N1 N2 1.334(4) . ?
N2 C5 1.333(5) . ?
N3 C6 1.335(5) . ?
N3 N4 1.406(4) . ?
N4 C7 1.312(5) . ?
N4 Cu1 1.938(3) 2_755 ?
N5 C7 1.317(5) . ?
N5 H3 0.8800 . ?
N5 H4 0.8800 . ?
N6 C10 1.326(5) . ?
N6 C9 1.352(4) . ?
N6 Cu1 2.233(3) 3_455 ?
N7 C11 1.332(4) . ?
N7 C8 1.344(5) . ?
N7 Cu1 2.040(3) 2_755 ?
C1 C2 1.518(5) . ?
C2 C3 1.392(5) . ?
C3 C4 1.386(5) . ?
C3 H1 0.9500 . ?
C4 C5 1.387(5) . ?
C4 H2 0.9500 . ?
C5 C6 1.516(4) . ?
C7 C8 1.493(5) . ?
C8 C9 1.381(5) . ?
C9 H5 0.9500 . ?
C10 C11 1.400(5) . ?
C10 H6 0.9500 . ?
C11 H7 0.9500 . ?
